data_4309183
loop_
_publ_author_name
'Stanislav Groysman'
'Israel Goldberg'
'Zeev Goldschmidt'
'Moshe Kol'

_publ_section_title
;
Vanadium(III) and Vanadium(V) Amine Tris(Phenolate) Complexes
;
_journal_name_full 'Inorganic Chemistry'
_journal_page_first 5073
_journal_page_last 5080
_journal_paper_doi 10.1021/ic050084i
_journal_volume 44
_journal_year 2005
_chemical_formula_sum 'C27 H30 N O4 V'
_chemical_formula_weight 483.46
_chemical_name_systematic
; 
 ? 
;
_space_group_IT_number 14
_symmetry_cell_setting monoclinic
_symmetry_space_group_name_Hall '-P 2ybc'
_symmetry_space_group_name_H-M 'P 1 21/c 1'
_atom_sites_solution_hydrogens geom
_atom_sites_solution_primary direct
_atom_sites_solution_secondary difmap
_audit_creation_method SHELXL-97
_cell_angle_alpha 90.00
_cell_angle_beta 91.8530(12)
_cell_angle_gamma 90.00
_cell_formula_units_Z 16
_cell_length_a 18.4310(8)
_cell_length_b 16.3800(3)
_cell_length_c 31.9740(13)
_cell_measurement_temperature 110(2)
_cell_volume 9647.9(6)
_computing_cell_refinement Denzo
_computing_data_collection 'Collect, Nonius B. V.'
_computing_data_reduction Denzo
_computing_structure_refinement 'SHELXL-97 (Sheldrick, 1997)'
_computing_structure_solution 'SHELXS-97 (Sheldrick, 1990)'
_diffrn_ambient_temperature 110(2)
_diffrn_detector_area_resol_mean '56 microns'
_diffrn_measured_fraction_theta_full 0.952
_diffrn_measured_fraction_theta_max 0.952
_diffrn_measurement_device_type 'Nonius KappaCCD'
_diffrn_measurement_method '1 deg Phi and Omega scans'
_diffrn_radiation_monochromator graphite
_diffrn_radiation_source 'fine-focus sealed tube'
_diffrn_radiation_type MoK\a
_diffrn_radiation_wavelength 0.71073
_diffrn_reflns_av_R_equivalents 0.0000
_diffrn_reflns_av_sigmaI/netI 0.1190
_diffrn_reflns_limit_h_max 21
_diffrn_reflns_limit_h_min 0
_diffrn_reflns_limit_k_max 19
_diffrn_reflns_limit_k_min 0
_diffrn_reflns_limit_l_max 38
_diffrn_reflns_limit_l_min -38
_diffrn_reflns_number 16181
_diffrn_reflns_theta_full 25.00
_diffrn_reflns_theta_max 25.00
_diffrn_reflns_theta_min 1.40
_exptl_absorpt_coefficient_mu 0.444
_exptl_absorpt_correction_T_max 0.9364
_exptl_absorpt_correction_T_min 0.8600
_exptl_absorpt_correction_type multi-scan
_exptl_absorpt_process_details 'Blessing (1995)'
_exptl_crystal_colour red
_exptl_crystal_density_diffrn 1.331
_exptl_crystal_density_method 'not measured'
_exptl_crystal_description plates
_exptl_crystal_F_000 4064
_exptl_crystal_size_max 0.35
_exptl_crystal_size_mid 0.15
_exptl_crystal_size_min 0.15
_refine_diff_density_max 0.515
_refine_diff_density_min -0.474
_refine_diff_density_rms 0.068
_refine_ls_extinction_method none
_refine_ls_goodness_of_fit_ref 0.947
_refine_ls_hydrogen_treatment constr
_refine_ls_matrix_type full
_refine_ls_number_parameters 1213
_refine_ls_number_reflns 16181
_refine_ls_number_restraints 0
_refine_ls_restrained_S_all 0.947
_refine_ls_R_factor_all 0.1894
_refine_ls_R_factor_gt 0.0596
_refine_ls_shift/su_max 0.870
_refine_ls_shift/su_mean 0.023
_refine_ls_structure_factor_coef Fsqd
_refine_ls_weighting_details 'calc w=1/[\s^2^(Fo^2^)+(0.0678P)^2^+0.0000P] where P=(Fo^2^+2Fc^2^)/3'
_refine_ls_weighting_scheme calc
_refine_ls_wR_factor_gt 0.1285
_refine_ls_wR_factor_ref 0.1785
_reflns_number_gt 5535
_reflns_number_total 16181
_reflns_threshold_expression >2sigma(I)
_cod_data_source_file ic050084isi20050518_103020_3.cif
_cod_data_source_block mk132
_cod_database_code 4309183

loop_
_symmetry_equiv_pos_as_xyz
'x, y, z'
'-x, y+1/2, -z+1/2'
'-x, -y, -z'
'x, -y-1/2, z-1/2'

loop_
_atom_site_label
_atom_site_type_symbol
_atom_site_fract_x
_atom_site_fract_y
_atom_site_fract_z
_atom_site_U_iso_or_equiv
_atom_site_adp_type
_atom_site_occupancy
_atom_site_symmetry_multiplicity
_atom_site_calc_flag
_atom_site_refinement_flags
_atom_site_disorder_assembly
_atom_site_disorder_group
V1 V 0.241548(5) 0.837006(5) 0.121525(3) 0.02140(3) Uani 1 1 d . . .
O2 O 0.236229(18) 0.934384(18) 0.117441(11) 0.02329(11) Uani 1 1 d . . .
O3 O 0.26741(2) 0.812427(18) 0.068667(11) 0.02768(12) Uani 1 1 d . . .
O4 O 0.31020(2) 0.830429(19) 0.162804(11) 0.03089(12) Uani 1 1 d . . .
O5 O 0.147689(19) 0.817958(19) 0.131786(12) 0.03089(12) Uani 1 1 d . . .
N6 N 0.24814(2) 0.68726(2) 0.129804(13) 0.01848(13) Uani 1 1 d . . .
C7 C 0.30321(3) 0.75460(3) 0.047178(16) 0.02324(16) Uani 1 1 d . . .
C8 C 0.35252(3) 0.77894(3) 0.017292(17) 0.02176(16) Uani 1 1 d . . .
C9 C 0.38953(3) 0.71785(3) -0.003447(16) 0.02251(16) Uani 1 1 d . . .
H9 H 0.4217 0.7336 -0.0246 0.027 Uiso 1 1 calc R . .
C10 C 0.38226(3) 0.63611(3) 0.004919(16) 0.02222(16) Uani 1 1 d . . .
C11 C 0.33190(3) 0.61644(3) 0.034269(16) 0.02674(18) Uani 1 1 d . . .
H11 H 0.3247 0.5601 0.0399 0.032 Uiso 1 1 calc R . .
C12 C 0.29013(3) 0.67285(3) 0.056660(17) 0.02415(17) Uani 1 1 d . . .
C13 C 0.23282(3) 0.64784(3) 0.087552(16) 0.02703(17) Uani 1 1 d . . .
H13A H 0.1842 0.6647 0.0767 0.032 Uiso 1 1 calc R . .
H13B H 0.2328 0.5877 0.0907 0.032 Uiso 1 1 calc R . .
C14 C 0.32056(3) 0.66055(3) 0.146053(16) 0.02393(17) Uani 1 1 d . . .
H14A H 0.3575 0.6771 0.1259 0.029 Uiso 1 1 calc R . .
H14B H 0.3211 0.6002 0.1478 0.029 Uiso 1 1 calc R . .
C15 C 0.19324(3) 0.65852(3) 0.157674(17) 0.02201(16) Uani 1 1 d . . .
H15A H 0.2007 0.6852 0.1853 0.026 Uiso 1 1 calc R . .
H15B H 0.1992 0.5990 0.1618 0.026 Uiso 1 1 calc R . .
C16 C 0.34175(3) 0.69503(3) 0.188656(17) 0.02579(18) Uani 1 1 d . . .
C17 C 0.36909(3) 0.64776(3) 0.220618(18) 0.03066(18) Uani 1 1 d . . .
H17 H 0.3705 0.5902 0.2171 0.037 Uiso 1 1 calc R . .
C18 C 0.39454(3) 0.68092(3) 0.257577(17) 0.03118(18) Uani 1 1 d . . .
C19 C 0.39273(3) 0.76532(3) 0.260269(17) 0.02966(18) Uani 1 1 d . . .
H19 H 0.4134 0.7899 0.2848 0.036 Uiso 1 1 calc R . .
C20 C 0.36299(3) 0.81649(3) 0.229742(17) 0.02347(17) Uani 1 1 d . . .
C21 C 0.33756(3) 0.77637(3) 0.192720(16) 0.02218(16) Uani 1 1 d . . .
C22 C 0.09727(3) 0.75480(3) 0.127980(17) 0.02324(17) Uani 1 1 d . . .
C23 C 0.02598(3) 0.77309(3) 0.112828(16) 0.02022(16) Uani 1 1 d . . .
C24 C -0.02510(3) 0.71134(2) 0.111608(16) 0.01866(15) Uani 1 1 d . . .
H24 H -0.0734 0.7225 0.1020 0.022 Uiso 1 1 calc R . .
C25 C -0.00583(3) 0.63210(2) 0.124448(17) 0.02099(16) Uani 1 1 d . . .
C26 C 0.06369(2) 0.61531(3) 0.139478(14) 0.01194(14) Uani 1 1 d . . .
H26 H 0.0758 0.5617 0.1487 0.014 Uiso 1 1 calc R . .
C27 C 0.11539(3) 0.67586(3) 0.141206(18) 0.02894(18) Uani 1 1 d . . .
C28 C 0.36093(3) 0.86796(3) 0.007319(18) 0.0376(2) Uani 1 1 d . . .
H28A H 0.3627 0.8996 0.0334 0.056 Uiso 1 1 calc R . .
H28B H 0.3196 0.8861 -0.0103 0.056 Uiso 1 1 calc R . .
H28C H 0.4060 0.8763 -0.0076 0.056 Uiso 1 1 calc R . .
C29 C 0.42757(3) 0.57364(3) -0.017034(19) 0.03437(19) Uani 1 1 d . . .
H29A H 0.4640 0.6015 -0.0335 0.052 Uiso 1 1 calc R . .
H29B H 0.3962 0.5405 -0.0356 0.052 Uiso 1 1 calc R . .
H29C H 0.4519 0.5383 0.0038 0.052 Uiso 1 1 calc R . .
C30 C 0.42541(3) 0.62554(3) 0.291577(18) 0.0436(2) Uani 1 1 d . . .
H30A H 0.4154 0.5685 0.2841 0.065 Uiso 1 1 calc R . .
H30B H 0.4028 0.6384 0.3181 0.065 Uiso 1 1 calc R . .
H30C H 0.4780 0.6339 0.2945 0.065 Uiso 1 1 calc R . .
C31 C 0.36128(4) 0.90673(3) 0.235028(19) 0.0481(2) Uani 1 1 d . . .
H31A H 0.3903 0.9220 0.2601 0.072 Uiso 1 1 calc R . .
H31B H 0.3110 0.9247 0.2381 0.072 Uiso 1 1 calc R . .
H31C H 0.3814 0.9329 0.2104 0.072 Uiso 1 1 calc R . .
C32 C 0.01012(3) 0.86095(3) 0.098621(17) 0.02686(17) Uani 1 1 d . . .
H32A H -0.0221 0.8601 0.0736 0.040 Uiso 1 1 calc R . .
H32B H 0.0557 0.8882 0.0921 0.040 Uiso 1 1 calc R . .
H32C H -0.0134 0.8907 0.1211 0.040 Uiso 1 1 calc R . .
C33 C -0.06387(3) 0.56672(3) 0.120580(19) 0.03007(18) Uani 1 1 d . . .
H33A H -0.0540 0.5314 0.0967 0.045 Uiso 1 1 calc R . .
H33B H -0.1115 0.5925 0.1163 0.045 Uiso 1 1 calc R . .
H33C H -0.0636 0.5340 0.1462 0.045 Uiso 1 1 calc R . .
V34 V 0.241145(5) 0.336739(5) 0.121490(3) 0.02064(3) Uani 1 1 d . . .
O35 O 0.236429(18) 0.433814(19) 0.118584(11) 0.02460(12) Uani 1 1 d . . .
O36 O 0.147457(18) 0.316129(17) 0.132160(11) 0.02195(11) Uani 1 1 d . . .
O37 O 0.26870(2) 0.315162(19) 0.069457(12) 0.03103(12) Uani 1 1 d . . .
O38 O 0.310125(18) 0.330848(18) 0.162780(11) 0.02488(12) Uani 1 1 d . . .
N39 N 0.24802(2) 0.18758(2) 0.127752(13) 0.01903(13) Uani 1 1 d . . .
C40 C 0.09822(3) 0.25545(3) 0.129108(16) 0.01887(16) Uani 1 1 d . . .
C41 C 0.03040(3) 0.27518(3) 0.112755(16) 0.02088(16) Uani 1 1 d . . .
C42 C -0.02153(3) 0.21358(3) 0.110408(16) 0.02289(16) Uani 1 1 d . . .
H42 H -0.0686 0.2271 0.0995 0.027 Uiso 1 1 calc R . .
C43 C -0.00874(3) 0.13322(3) 0.123086(16) 0.02101(16) Uani 1 1 d . . .
C44 C 0.06181(3) 0.11572(3) 0.137001(19) 0.03303(19) Uani 1 1 d . . .
H44 H 0.0737 0.0607 0.1437 0.040 Uiso 1 1 calc R . .
C45 C 0.11703(3) 0.17584(3) 0.141643(16) 0.01674(15) Uani 1 1 d . . .
C46 C 0.19280(3) 0.15900(3) 0.158591(18) 0.02945(18) Uani 1 1 d . . .
H46A H 0.1988 0.0997 0.1637 0.035 Uiso 1 1 calc R . .
H46B H 0.2008 0.1878 0.1856 0.035 Uiso 1 1 calc R . .
C47 C 0.23588(3) 0.14712(3) 0.086691(17) 0.02156(16) Uani 1 1 d . . .
H47A H 0.1870 0.1617 0.0753 0.026 Uiso 1 1 calc R . .
H47B H 0.2373 0.0872 0.0906 0.026 Uiso 1 1 calc R . .
C48 C 0.31970(3) 0.15957(3) 0.143761(19) 0.02949(19) Uani 1 1 d . . .
H48A H 0.3568 0.1744 0.1234 0.035 Uiso 1 1 calc R . .
H48B H 0.3192 0.0993 0.1462 0.035 Uiso 1 1 calc R . .
C49 C 0.30337(3) 0.25424(3) 0.048695(16) 0.02281(17) Uani 1 1 d . . .
C50 C 0.34989(3) 0.27893(3) 0.017247(17) 0.02653(18) Uani 1 1 d . . .
C51 C 0.38837(3) 0.21943(3) -0.002410(18) 0.02909(18) Uani 1 1 d . . .
H51 H 0.4227 0.2349 -0.0225 0.035 Uiso 1 1 calc R . .
C52 C 0.37852(3) 0.13594(3) 0.006257(16) 0.02303(17) Uani 1 1 d . . .
C53 C 0.32849(3) 0.11040(3) 0.035229(16) 0.02058(16) Uani 1 1 d . . .
H53 H 0.3202 0.0542 0.0405 0.025 Uiso 1 1 calc R . .
C54 C 0.29130(3) 0.17103(3) 0.055964(16) 0.02130(16) Uani 1 1 d . . .
C55 C 0.34072(3) 0.19606(3) 0.185966(16) 0.02316(16) Uani 1 1 d . . .
C56 C 0.36915(3) 0.14598(3) 0.218365(16) 0.02446(17) Uani 1 1 d . . .
H56 H 0.3703 0.0885 0.2143 0.029 Uiso 1 1 calc R . .
C57 C 0.39574(3) 0.17820(3) 0.256297(18) 0.02828(18) Uani 1 1 d . . .
C58 C 0.39429(3) 0.26300(3) 0.262179(17) 0.03484(19) Uani 1 1 d . . .
H58 H 0.4131 0.2858 0.2876 0.042 Uiso 1 1 calc R . .
C59 C 0.36600(3) 0.31337(3) 0.231498(17) 0.03172(19) Uani 1 1 d . . .
C60 C 0.33817(3) 0.28342(3) 0.194662(18) 0.02681(18) Uani 1 1 d . . .
C61 C 0.00989(3) 0.35942(3) 0.099527(17) 0.02581(17) Uani 1 1 d . . .
H61A H 0.0064 0.3943 0.1243 0.039 Uiso 1 1 calc R . .
H61B H -0.0371 0.3581 0.0843 0.039 Uiso 1 1 calc R . .
H61C H 0.0469 0.3813 0.0812 0.039 Uiso 1 1 calc R . .
C62 C -0.06476(3) 0.06635(3) 0.122128(18) 0.02659(18) Uani 1 1 d . . .
H62A H -0.0724 0.0469 0.0933 0.040 Uiso 1 1 calc R . .
H62B H -0.1105 0.0875 0.1325 0.040 Uiso 1 1 calc R . .
H62C H -0.0478 0.0211 0.1399 0.040 Uiso 1 1 calc R . .
C63 C 0.35909(3) 0.36790(3) 0.007313(19) 0.0369(2) Uani 1 1 d . . .
H63A H 0.3830 0.3955 0.0312 0.055 Uiso 1 1 calc R . .
H63B H 0.3114 0.3926 0.0016 0.055 Uiso 1 1 calc R . .
H63C H 0.3889 0.3736 -0.0173 0.055 Uiso 1 1 calc R . .
C64 C 0.42313(3) 0.07142(3) -0.015664(17) 0.02998(18) Uani 1 1 d . . .
H64A H 0.4437 0.0950 -0.0408 0.045 Uiso 1 1 calc R . .
H64B H 0.3919 0.0251 -0.0235 0.045 Uiso 1 1 calc R . .
H64C H 0.4625 0.0526 0.0033 0.045 Uiso 1 1 calc R . .
C65 C 0.42602(3) 0.12702(3) 0.291960(18) 0.0409(2) Uani 1 1 d . . .
H65A H 0.4421 0.0743 0.2812 0.061 Uiso 1 1 calc R . .
H65B H 0.3883 0.1182 0.3124 0.061 Uiso 1 1 calc R . .
H65C H 0.4673 0.1554 0.3055 0.061 Uiso 1 1 calc R . .
C66 C 0.36381(3) 0.40688(3) 0.23622(2) 0.0421(2) Uani 1 1 d . . .
H66A H 0.3966 0.4319 0.2164 0.063 Uiso 1 1 calc R . .
H66B H 0.3792 0.4219 0.2648 0.063 Uiso 1 1 calc R . .
H66C H 0.3142 0.4264 0.2305 0.063 Uiso 1 1 calc R . .
V67 V 0.746421(5) 0.209992(5) 0.116408(3) 0.01971(3) Uani 1 1 d . . .
O68 O 0.742431(19) 0.113335(19) 0.112325(11) 0.02554(12) Uani 1 1 d . . .
O69 O 0.651024(19) 0.227411(18) 0.123807(12) 0.02995(12) Uani 1 1 d . . .
O70 O 0.811379(19) 0.216012(17) 0.159492(11) 0.02482(11) Uani 1 1 d . . .
O71 O 0.781807(19) 0.232603(18) 0.065722(11) 0.02554(11) Uani 1 1 d . . .
N72 N 0.74883(2) 0.35770(2) 0.123150(13) 0.01716(13) Uani 1 1 d . . .
C73 C 0.60172(3) 0.28886(3) 0.123914(17) 0.02416(17) Uani 1 1 d . . .
C74 C 0.53063(3) 0.26723(3) 0.110707(16) 0.02153(16) Uani 1 1 d . . .
C75 C 0.47607(3) 0.32826(3) 0.110770(17) 0.02624(17) Uani 1 1 d . . .
H75 H 0.4277 0.3148 0.1021 0.031 Uiso 1 1 calc R . .
C76 C 0.49285(3) 0.40937(3) 0.123616(16) 0.01660(15) Uani 1 1 d . . .
C77 C 0.56360(3) 0.42556(3) 0.136054(17) 0.02960(18) Uani 1 1 d . . .
H77 H 0.5761 0.4796 0.1443 0.036 Uiso 1 1 calc R . .
C78 C 0.61827(3) 0.36534(3) 0.137049(16) 0.01818(16) Uani 1 1 d . . .
C79 C 0.69280(3) 0.38686(3) 0.152981(15) 0.01816(15) Uani 1 1 d . . .
H79A H 0.7019 0.3614 0.1807 0.022 Uiso 1 1 calc R . .
H79B H 0.6967 0.4468 0.1563 0.022 Uiso 1 1 calc R . .
C80 C 0.73517(3) 0.39607(3) 0.081738(16) 0.02566(17) Uani 1 1 d . . .
H80A H 0.7322 0.4560 0.0853 0.031 Uiso 1 1 calc R . .
H80B H 0.6878 0.3769 0.0700 0.031 Uiso 1 1 calc R . .
C81 C 0.82221(3) 0.38702(3) 0.140990(18) 0.02832(18) Uani 1 1 d . . .
H81A H 0.8600 0.3739 0.1208 0.034 Uiso 1 1 calc R . .
H81B H 0.8207 0.4471 0.1440 0.034 Uiso 1 1 calc R . .
C82 C 0.79346(3) 0.37667(3) 0.051275(16) 0.02272(17) Uani 1 1 d . . .
C83 C 0.82845(3) 0.43581(3) 0.027565(16) 0.02196(16) Uani 1 1 d . . .
H83 H 0.8174 0.4916 0.0323 0.026 Uiso 1 1 calc R . .
C84 C 0.87881(3) 0.41685(3) -0.002668(16) 0.02147(16) Uani 1 1 d . . .
C85 C 0.89586(3) 0.33404(3) -0.007627(17) 0.02626(17) Uani 1 1 d . . .
H85 H 0.9314 0.3198 -0.0272 0.032 Uiso 1 1 calc R . .
C86 C 0.86393(3) 0.27249(3) 0.014396(17) 0.02744(18) Uani 1 1 d . . .
C87 C 0.81127(3) 0.29439(3) 0.044131(17) 0.02364(17) Uani 1 1 d . . .
C88 C 0.84358(3) 0.35000(3) 0.182656(17) 0.02369(17) Uani 1 1 d . . .
C89 C 0.86823(3) 0.40135(3) 0.214301(16) 0.02600(17) Uani 1 1 d . . .
H89 H 0.8666 0.4587 0.2100 0.031 Uiso 1 1 calc R . .
C90 C 0.89455(3) 0.37178(3) 0.251126(17) 0.02895(18) Uani 1 1 d . . .
C91 C 0.89401(3) 0.28727(3) 0.257854(17) 0.03060(18) Uani 1 1 d . . .
H91 H 0.9116 0.2662 0.2839 0.037 Uiso 1 1 calc R . .
C92 C 0.86844(3) 0.23401(3) 0.227455(17) 0.02919(18) Uani 1 1 d . . .
C93 C 0.83867(3) 0.26660(3) 0.189359(18) 0.02966(18) Uani 1 1 d . . .
C94 C 0.51194(3) 0.18118(3) 0.096705(17) 0.02489(17) Uani 1 1 d . . .
H94A H 0.5559 0.1538 0.0874 0.037 Uiso 1 1 calc R . .
H94B H 0.4758 0.1833 0.0736 0.037 Uiso 1 1 calc R . .
H94C H 0.4921 0.1508 0.1201 0.037 Uiso 1 1 calc R . .
C95 C 0.43480(3) 0.47505(3) 0.121623(19) 0.03160(19) Uani 1 1 d . . .
H95A H 0.4377 0.5077 0.1473 0.047 Uiso 1 1 calc R . .
H95B H 0.3868 0.4495 0.1189 0.047 Uiso 1 1 calc R . .
H95C H 0.4424 0.5104 0.0974 0.047 Uiso 1 1 calc R . .
C96 C 0.91128(3) 0.48305(3) -0.028958(17) 0.03086(18) Uani 1 1 d . . .
H96A H 0.9523 0.4608 -0.0440 0.046 Uiso 1 1 calc R . .
H96B H 0.9282 0.5279 -0.0108 0.046 Uiso 1 1 calc R . .
H96C H 0.8744 0.5035 -0.0491 0.046 Uiso 1 1 calc R . .
C97 C 0.88098(3) 0.18512(3) 0.005536(17) 0.02585(17) Uani 1 1 d . . .
H97A H 0.8374 0.1578 -0.0059 0.039 Uiso 1 1 calc R . .
H97B H 0.8972 0.1580 0.0315 0.039 Uiso 1 1 calc R . .
H97C H 0.9195 0.1822 -0.0148 0.039 Uiso 1 1 calc R . .
C98 C 0.92417(3) 0.42574(3) 0.287497(16) 0.0367(2) Uani 1 1 d . . .
H98A H 0.9198 0.4834 0.2796 0.055 Uiso 1 1 calc R . .
H98B H 0.9753 0.4125 0.2934 0.055 Uiso 1 1 calc R . .
H98C H 0.8961 0.4156 0.3125 0.055 Uiso 1 1 calc R . .
C99 C 0.86622(3) 0.14462(3) 0.232866(18) 0.0371(2) Uani 1 1 d . . .
H99A H 0.8866 0.1181 0.2084 0.056 Uiso 1 1 calc R . .
H99B H 0.8158 0.1270 0.2358 0.056 Uiso 1 1 calc R . .
H99C H 0.8948 0.1294 0.2580 0.056 Uiso 1 1 calc R . .
V100 V 0.253975(5) 0.210298(5) 0.383628(3) 0.02201(3) Uani 1 1 d . . .
O101 O 0.257601(19) 0.112666(18) 0.387501(11) 0.02370(11) Uani 1 1 d . . .
O102 O 0.348560(18) 0.228572(17) 0.374995(11) 0.02075(11) Uani 1 1 d . . .
O103 O 0.188013(19) 0.216193(17) 0.340329(11) 0.02417(11) Uani 1 1 d . . .
O104 O 0.219764(19) 0.233032(17) 0.434268(11) 0.02288(11) Uani 1 1 d . . .
N105 N 0.24819(2) 0.35779(2) 0.376667(13) 0.02001(13) Uani 1 1 d . . .
C106 C 0.40231(3) 0.28814(3) 0.376466(17) 0.02537(17) Uani 1 1 d . . .
C107 C 0.47259(3) 0.26982(3) 0.389520(16) 0.01807(15) Uani 1 1 d . . .
C108 C 0.52334(3) 0.33033(3) 0.388476(17) 0.02281(17) Uani 1 1 d . . .
H108 H 0.5720 0.3177 0.3968 0.027 Uiso 1 1 calc R . .
C109 C 0.50720(3) 0.40966(3) 0.375768(18) 0.03132(18) Uani 1 1 d . . .
C110 C 0.43570(3) 0.42840(3) 0.363611(17) 0.02213(16) Uani 1 1 d . . .
H110 H 0.4239 0.4826 0.3554 0.027 Uiso 1 1 calc R . .
C111 C 0.38208(3) 0.37012(3) 0.363255(17) 0.02517(17) Uani 1 1 d . . .
C112 C 0.30390(3) 0.38479(3) 0.348104(18) 0.02689(18) Uani 1 1 d . . .
H11A H 0.2974 0.4440 0.3429 0.032 Uiso 1 1 calc R . .
H11B H 0.2959 0.3564 0.3210 0.032 Uiso 1 1 calc R . .
C113 C 0.17816(3) 0.38585(3) 0.360774(16) 0.02272(17) Uani 1 1 d . . .
H11C H 0.1783 0.4463 0.3599 0.027 Uiso 1 1 calc R . .
H11D H 0.1405 0.3686 0.3803 0.027 Uiso 1 1 calc R . .
C114 C 0.26194(3) 0.39661(3) 0.418254(16) 0.01805(16) Uani 1 1 d . . .
H11E H 0.2636 0.4566 0.4147 0.022 Uiso 1 1 calc R . .
H11F H 0.3099 0.3787 0.4297 0.022 Uiso 1 1 calc R . .
C115 C 0.15960(3) 0.26969(3) 0.310363(16) 0.01721(15) Uani 1 1 d . . .
C116 C 0.13581(3) 0.23422(3) 0.273352(17) 0.02582(17) Uani 1 1 d . . .
C117 C 0.10529(3) 0.28588(3) 0.242880(18) 0.02917(18) Uani 1 1 d . . .
H117 H 0.0836 0.2622 0.2184 0.035 Uiso 1 1 calc R . .
C118 C 0.10514(3) 0.37037(3) 0.246629(17) 0.02796(17) Uani 1 1 d . . .
C119 C 0.12996(3) 0.40327(3) 0.284927(18) 0.02786(18) Uani 1 1 d . . .
H119 H 0.1276 0.4606 0.2890 0.033 Uiso 1 1 calc R . .
C120 C 0.15835(3) 0.35377(3) 0.317584(17) 0.02079(16) Uani 1 1 d . . .
C121 C 0.18526(3) 0.29475(3) 0.455817(17) 0.02352(17) Uani 1 1 d . . .
C122 C 0.13664(3) 0.27383(2) 0.485297(16) 0.01716(15) Uani 1 1 d . . .
C123 C 0.10421(3) 0.33688(3) 0.508140(16) 0.02060(16) Uani 1 1 d . . .
H123 H 0.0689 0.3242 0.5281 0.025 Uiso 1 1 calc R . .
C124 C 0.12400(3) 0.41771(3) 0.501378(18) 0.03098(19) Uani 1 1 d . . .
C125 C 0.17381(3) 0.43732(3) 0.471989(17) 0.02481(17) Uani 1 1 d . . .
H125 H 0.1866 0.4927 0.4675 0.030 Uiso 1 1 calc R . .
C126 C 0.20527(3) 0.37593(3) 0.448899(15) 0.01721(15) Uani 1 1 d . . .
C127 C 0.49105(3) 0.18331(3) 0.402626(17) 0.02552(17) Uani 1 1 d . . .
H12A H 0.4571 0.1650 0.4236 0.038 Uiso 1 1 calc R . .
H12B H 0.5407 0.1816 0.4146 0.038 Uiso 1 1 calc R . .
H12C H 0.4874 0.1473 0.3782 0.038 Uiso 1 1 calc R . .
C128 C 0.56433(3) 0.47476(3) 0.375806(19) 0.03223(19) Uani 1 1 d . . .
H12D H 0.5508 0.5166 0.3551 0.048 Uiso 1 1 calc R . .
H12E H 0.6110 0.4506 0.3687 0.048 Uiso 1 1 calc R . .
H12F H 0.5686 0.4997 0.4036 0.048 Uiso 1 1 calc R . .
C129 C 0.13209(4) 0.14074(3) 0.267830(19) 0.0434(2) Uani 1 1 d . . .
H12G H 0.1800 0.1170 0.2743 0.065 Uiso 1 1 calc R . .
H12H H 0.1173 0.1278 0.2389 0.065 Uiso 1 1 calc R . .
H12I H 0.0966 0.1181 0.2868 0.065 Uiso 1 1 calc R . .
C130 C 0.07773(3) 0.42538(3) 0.212872(19) 0.0400(2) Uani 1 1 d . . .
H13C H 0.0584 0.4753 0.2252 0.060 Uiso 1 1 calc R . .
H13D H 0.0392 0.3978 0.1965 0.060 Uiso 1 1 calc R . .
H13E H 0.1175 0.4395 0.1946 0.060 Uiso 1 1 calc R . .
C131 C 0.11858(3) 0.18524(3) 0.492974(18) 0.03243(19) Uani 1 1 d . . .
H13F H 0.1091 0.1577 0.4661 0.049 Uiso 1 1 calc R . .
H13G H 0.0754 0.1817 0.5100 0.049 Uiso 1 1 calc R . .
H13H H 0.1596 0.1588 0.5078 0.049 Uiso 1 1 calc R . .
C132 C 0.09037(3) 0.48239(3) 0.529991(18) 0.0345(2) Uani 1 1 d . . .
H13I H 0.1292 0.5132 0.5445 0.052 Uiso 1 1 calc R . .
H13J H 0.0604 0.4553 0.5506 0.052 Uiso 1 1 calc R . .
H13K H 0.0602 0.5198 0.5130 0.052 Uiso 1 1 calc R . .

loop_
_atom_site_aniso_label
_atom_site_aniso_U_11
_atom_site_aniso_U_22
_atom_site_aniso_U_33
_atom_site_aniso_U_23
_atom_site_aniso_U_13
_atom_site_aniso_U_12
V1 0.02109(5) 0.01524(4) 0.02771(5) 0.00089(4) -0.00167(5) 0.00005(4)
O2 0.0268(2) 0.01119(15) 0.0319(2) 0.00238(15) 0.00187(19) -0.00331(15)
O3 0.0457(2) 0.01955(16) 0.0174(2) 0.00702(16) -0.00546(19) 0.00311(17)
O4 0.0401(2) 0.02742(18) 0.0242(2) 0.00433(17) -0.0138(2) 0.00303(17)
O5 0.0178(2) 0.02462(17) 0.0500(3) 0.00006(19) -0.0030(2) -0.00038(16)
N6 0.0184(2) 0.01633(19) 0.0208(2) -0.00053(19) 0.0014(2) 0.00538(18)
C7 0.0248(3) 0.0217(2) 0.0227(3) -0.0110(2) -0.0074(3) 0.0136(2)
C8 0.0181(3) 0.0258(3) 0.0214(3) -0.0001(2) 0.0005(3) -0.0064(2)
C9 0.0287(3) 0.0200(2) 0.0192(3) 0.0043(2) 0.0060(3) -0.0054(2)
C10 0.0185(3) 0.0246(3) 0.0236(3) 0.0078(2) 0.0021(3) -0.0075(2)
C11 0.0447(4) 0.0137(2) 0.0217(3) 0.0073(2) -0.0007(3) -0.0041(2)
C12 0.0293(3) 0.0131(2) 0.0307(3) -0.0073(2) 0.0101(3) 0.0012(2)
C13 0.0395(3) 0.0207(2) 0.0200(3) -0.0069(2) -0.0131(3) -0.0061(2)
C14 0.0189(3) 0.0331(3) 0.0192(3) 0.0024(2) -0.0092(3) 0.0049(2)
C15 0.0186(3) 0.0161(2) 0.0309(3) -0.0101(2) -0.0063(3) 0.0141(2)
C16 0.0290(3) 0.0177(2) 0.0302(3) -0.0030(2) -0.0052(3) 0.0064(2)
C17 0.0380(4) 0.0174(2) 0.0360(3) 0.0070(3) -0.0058(3) 0.0154(2)
C18 0.0366(4) 0.0445(3) 0.0119(3) -0.0075(3) -0.0073(3) 0.0078(3)
C19 0.0348(3) 0.0268(3) 0.0279(3) -0.0179(2) 0.0083(3) 0.0041(3)
C20 0.0228(3) 0.0214(2) 0.0259(3) 0.0018(2) -0.0046(3) 0.0002(2)
C21 0.0230(3) 0.0290(3) 0.0142(3) -0.0053(2) -0.0057(3) -0.0025(2)
C22 0.0183(3) 0.0102(2) 0.0419(3) -0.0069(2) 0.0124(3) -0.0088(2)
C23 0.0150(3) 0.0184(2) 0.0278(3) -0.0030(2) 0.0094(2) 0.0041(2)
C24 0.0228(3) 0.0134(2) 0.0201(3) 0.0074(2) 0.0057(2) -0.0054(2)
C25 0.0270(3) 0.0048(2) 0.0316(3) -0.0064(2) 0.0085(3) -0.0060(2)
C26 0.0108(3) 0.0129(2) 0.0121(3) 0.0016(2) 0.0007(2) 0.0061(2)
C27 0.0239(3) 0.0357(3) 0.0272(3) 0.0046(3) 0.0020(3) 0.0027(3)
C28 0.0688(5) 0.0171(3) 0.0276(3) 0.0046(3) 0.0117(3) -0.0057(3)
C29 0.0410(4) 0.0194(3) 0.0430(4) 0.0049(3) 0.0065(3) 0.0105(3)
C30 0.0616(4) 0.0444(3) 0.0236(3) -0.0095(3) -0.0166(3) 0.0131(3)
C31 0.0870(5) 0.0289(3) 0.0279(4) -0.0175(3) -0.0032(4) -0.0198(3)
C32 0.0230(3) 0.0244(3) 0.0344(3) -0.0004(3) 0.0198(3) 0.0079(2)
C33 0.0222(3) 0.0188(2) 0.0495(4) 0.0051(3) 0.0066(3) -0.0021(2)
V34 0.02078(5) 0.01722(4) 0.02387(5) 0.00034(4) 0.00030(4) -0.00090(4)
O35 0.0185(2) 0.02187(17) 0.0333(2) -0.00086(16) -0.00096(19) 0.00291(15)
O36 0.01766(19) 0.01464(16) 0.0337(2) -0.00454(16) 0.00328(18) -0.00194(15)
O37 0.0383(2) 0.02059(17) 0.0354(2) -0.00724(17) 0.0194(2) 0.00524(17)
O38 0.0203(2) 0.01950(17) 0.0349(2) 0.00261(17) 0.00255(19) -0.00745(15)
N39 0.0134(2) 0.0277(2) 0.0160(2) -0.00133(19) 0.0010(2) -0.00199(18)
C40 0.0204(3) 0.0204(2) 0.0156(3) 0.0034(2) -0.0021(2) 0.0029(2)
C41 0.0326(3) 0.0085(2) 0.0211(3) 0.0007(2) -0.0061(3) -0.0146(2)
C42 0.0144(3) 0.0330(3) 0.0207(3) -0.0050(2) -0.0071(2) 0.0104(2)
C43 0.0204(3) 0.0276(3) 0.0155(3) 0.0057(2) 0.0075(2) 0.0084(2)
C44 0.0376(4) 0.0145(2) 0.0476(4) 0.0116(3) 0.0100(3) -0.0020(2)
C45 0.0182(3) 0.0117(2) 0.0208(3) 0.0009(2) 0.0101(2) 0.0059(2)
C46 0.0364(4) 0.0234(3) 0.0289(3) 0.0106(3) 0.0073(3) -0.0087(2)
C47 0.0070(3) 0.0242(2) 0.0338(3) 0.0006(2) 0.0039(3) 0.0056(2)
C48 0.0310(3) 0.0059(2) 0.0516(4) -0.0011(3) 0.0010(3) 0.0005(2)
C49 0.0256(3) 0.0232(3) 0.0195(3) 0.0031(2) -0.0006(3) -0.0054(2)
C50 0.0345(3) 0.0171(2) 0.0274(3) 0.0039(2) -0.0069(3) -0.0030(2)
C51 0.0216(3) 0.0371(3) 0.0285(3) 0.0042(3) 0.0004(3) -0.0027(3)
C52 0.0227(3) 0.0238(3) 0.0219(3) -0.0074(2) -0.0087(3) 0.0095(2)
C53 0.0069(3) 0.0282(3) 0.0264(3) -0.0009(2) -0.0030(2) 0.0000(2)
C54 0.0202(3) 0.0302(3) 0.0127(3) 0.0073(2) -0.0122(2) -0.0017(2)
C55 0.0088(3) 0.0444(3) 0.0163(3) 0.0164(2) 0.0016(2) -0.0058(2)
C56 0.0241(3) 0.0300(3) 0.0193(3) -0.0096(2) 0.0015(3) 0.0001(2)
C57 0.0338(3) 0.0140(2) 0.0372(4) 0.0025(3) 0.0027(3) 0.0102(2)
C58 0.0411(4) 0.0455(3) 0.0166(3) 0.0057(3) -0.0190(3) 0.0008(3)
C59 0.0458(4) 0.0365(3) 0.0127(3) -0.0074(3) -0.0015(3) 0.0008(3)
C60 0.0290(3) 0.0110(2) 0.0406(4) 0.0107(2) 0.0020(3) 0.0043(2)
C61 0.0284(3) 0.0153(2) 0.0326(3) 0.0051(2) -0.0164(3) -0.0045(2)
C62 0.0235(3) 0.0171(2) 0.0394(4) -0.0075(3) 0.0049(3) -0.0051(2)
C63 0.0346(4) 0.0312(3) 0.0452(4) 0.0046(3) 0.0058(3) 0.0018(3)
C64 0.0211(3) 0.0380(3) 0.0316(3) 0.0145(3) 0.0121(3) 0.0066(3)
C65 0.0568(4) 0.0356(3) 0.0300(4) 0.0046(3) -0.0045(3) 0.0180(3)
C66 0.0500(4) 0.0277(3) 0.0479(4) 0.0056(3) -0.0082(4) 0.0040(3)
V67 0.01962(5) 0.01422(4) 0.02538(5) -0.00080(4) 0.00252(4) -0.00051(4)
O68 0.0212(2) 0.02194(17) 0.0334(2) -0.00026(17) -0.00069(19) -0.00168(15)
O69 0.0161(2) 0.02269(17) 0.0512(3) -0.01044(18) 0.0025(2) 0.00136(16)
O70 0.0342(2) 0.01736(16) 0.0227(2) -0.00262(16) -0.00233(19) 0.00211(16)
O71 0.0267(2) 0.02371(17) 0.0267(2) -0.00135(17) 0.00890(18) -0.00317(16)
N72 0.0168(2) 0.0184(2) 0.0162(2) 0.00434(18) -0.0007(2) 0.00447(17)
C73 0.0106(3) 0.0339(3) 0.0279(3) -0.0109(3) -0.0009(3) -0.0021(2)
C74 0.0281(3) 0.0129(2) 0.0243(3) 0.0054(2) 0.0128(3) 0.0044(2)
C75 0.0190(3) 0.0354(3) 0.0248(3) -0.0042(3) 0.0090(3) 0.0012(2)
C76 0.0190(3) 0.0152(2) 0.0156(3) -0.0052(2) 0.0003(2) 0.0031(2)
C77 0.0426(4) 0.0238(3) 0.0231(3) 0.0088(2) 0.0114(3) -0.0124(3)
C78 0.0151(3) 0.0115(2) 0.0281(3) 0.0008(2) 0.0027(3) 0.0064(2)
C79 0.0181(3) 0.0229(2) 0.0141(3) -0.0081(2) 0.0103(2) 0.0063(2)
C80 0.0288(3) 0.0276(3) 0.0207(3) 0.0029(2) 0.0027(3) 0.0062(2)
C81 0.0203(3) 0.0304(3) 0.0343(3) -0.0084(3) 0.0029(3) -0.0079(2)
C82 0.0366(3) 0.0097(2) 0.0215(3) 0.0008(2) -0.0041(3) -0.0001(2)
C83 0.0305(3) 0.0085(2) 0.0265(3) 0.0004(2) -0.0052(3) 0.0086(2)
C84 0.0195(3) 0.0340(3) 0.0115(3) 0.0024(2) 0.0102(2) -0.0028(2)
C85 0.0300(3) 0.0217(3) 0.0269(3) -0.0099(2) -0.0010(3) 0.0100(2)
C86 0.0250(3) 0.0348(3) 0.0218(3) -0.0005(3) -0.0109(3) 0.0023(3)
C87 0.0103(3) 0.0393(3) 0.0212(3) 0.0057(3) -0.0013(3) 0.0067(2)
C88 0.0167(3) 0.0308(3) 0.0239(3) -0.0083(2) 0.0047(3) -0.0038(2)
C89 0.0331(3) 0.0274(3) 0.0170(3) 0.0132(2) -0.0070(3) -0.0123(2)
C90 0.0397(4) 0.0224(3) 0.0250(3) -0.0052(3) 0.0050(3) 0.0026(3)
C91 0.0363(4) 0.0422(3) 0.0133(3) -0.0027(3) 0.0002(3) -0.0050(3)
C92 0.0280(3) 0.0313(3) 0.0281(3) 0.0109(3) -0.0005(3) 0.0127(2)
C93 0.0336(3) 0.0175(2) 0.0385(3) -0.0140(2) 0.0109(3) -0.0083(2)
C94 0.0280(3) 0.0161(2) 0.0305(3) 0.0008(2) -0.0007(3) -0.0080(2)
C95 0.0258(3) 0.0172(3) 0.0521(4) 0.0026(3) 0.0067(3) -0.0032(2)
C96 0.0260(3) 0.0415(3) 0.0258(3) 0.0017(3) 0.0128(3) 0.0035(3)
C97 0.0250(3) 0.0287(3) 0.0236(3) -0.0016(2) -0.0033(3) 0.0106(2)
C98 0.0605(4) 0.0342(3) 0.0148(3) -0.0120(3) -0.0064(3) -0.0071(3)
C99 0.0499(4) 0.0328(3) 0.0282(3) 0.0005(3) -0.0053(3) 0.0034(3)
V100 0.02251(5) 0.01606(4) 0.02726(5) 0.00206(4) -0.00215(5) 0.00130(4)
O101 0.0256(2) 0.01540(16) 0.0301(2) 0.00253(16) 0.00014(19) -0.00096(15)
O102 0.0220(2) 0.01129(15) 0.0291(2) -0.00195(15) 0.00251(18) 0.00214(15)
O103 0.0241(2) 0.01850(17) 0.0297(2) -0.00226(16) -0.00173(19) 0.00261(15)
O104 0.0312(2) 0.01052(15) 0.0266(2) 0.00436(15) -0.00371(19) -0.00223(15)
N105 0.0138(2) 0.0258(2) 0.0208(2) 0.00604(19) 0.0060(2) 0.00914(18)
C106 0.0314(3) 0.0177(2) 0.0275(3) -0.0160(2) 0.0089(3) -0.0075(2)
C107 0.0133(3) 0.0233(2) 0.0175(3) 0.0090(2) -0.0016(2) 0.0107(2)
C108 0.0186(3) 0.0160(2) 0.0333(3) -0.0059(2) -0.0071(3) 0.0076(2)
C109 0.0296(3) 0.0270(3) 0.0384(3) -0.0085(3) 0.0180(3) 0.0034(3)
C110 0.0122(3) 0.0243(2) 0.0297(3) 0.0159(2) -0.0006(3) -0.0080(2)
C111 0.0247(3) 0.0261(3) 0.0253(3) 0.0072(2) 0.0080(3) 0.0171(2)
C112 0.0278(3) 0.0122(2) 0.0401(4) -0.0017(3) -0.0091(3) 0.0095(2)
C113 0.0453(4) 0.0073(2) 0.0152(3) -0.0015(2) -0.0044(3) 0.0012(2)
C114 0.0212(3) 0.0049(2) 0.0277(3) -0.0031(2) -0.0033(3) 0.0066(2)
C115 0.0156(3) 0.0166(2) 0.0190(3) 0.0004(2) -0.0054(2) -0.0031(2)
C116 0.0322(3) 0.0218(3) 0.0239(3) 0.0065(2) 0.0074(3) 0.0079(2)
C117 0.0344(3) 0.0210(3) 0.0315(3) -0.0086(3) -0.0069(3) 0.0042(2)
C118 0.0249(3) 0.0364(3) 0.0220(3) -0.0060(3) -0.0087(3) 0.0214(2)
C119 0.0341(3) 0.0107(2) 0.0390(4) 0.0111(2) 0.0056(3) 0.0022(2)
C120 0.0171(3) 0.0197(2) 0.0256(3) -0.0097(2) 0.0019(3) -0.0024(2)
C121 0.0300(3) 0.0196(3) 0.0205(3) -0.0016(2) -0.0074(3) 0.0129(2)
C122 0.0229(3) 0.0046(2) 0.0242(3) 0.0000(2) 0.0032(3) -0.0062(2)
C123 0.0091(3) 0.0345(3) 0.0182(3) -0.0018(2) 0.0005(2) 0.0036(2)
C124 0.0369(4) 0.0173(3) 0.0379(4) 0.0019(3) -0.0124(3) 0.0096(2)
C125 0.0193(3) 0.0303(3) 0.0247(3) 0.0019(3) -0.0019(3) 0.0063(2)
C126 0.0121(3) 0.0248(3) 0.0144(3) 0.0044(2) -0.0055(2) -0.0022(2)
C127 0.0236(3) 0.0257(3) 0.0274(3) 0.0037(3) 0.0032(3) -0.0060(2)
C128 0.0154(3) 0.0315(3) 0.0496(4) -0.0007(3) -0.0027(3) 0.0000(2)
C129 0.0817(5) 0.0149(3) 0.0331(4) -0.0042(3) -0.0069(4) -0.0098(3)
C130 0.0396(4) 0.0317(3) 0.0483(4) -0.0088(3) -0.0068(3) 0.0199(3)
C131 0.0420(4) 0.0243(3) 0.0315(3) 0.0052(3) 0.0090(3) 0.0008(3)
C132 0.0502(4) 0.0183(3) 0.0345(4) 0.0030(3) -0.0062(3) 0.0092(3)

loop_
_atom_type_symbol
_atom_type_description
_atom_type_scat_dispersion_real
_atom_type_scat_dispersion_imag
_atom_type_scat_source
C C 0.0033 0.0016 'International Tables Vol C Tables 4.2.6.8 and 6.1.1.4'
H H 0.0000 0.0000 'International Tables Vol C Tables 4.2.6.8 and 6.1.1.4'
N N 0.0061 0.0033 'International Tables Vol C Tables 4.2.6.8 and 6.1.1.4'
O O 0.0106 0.0060 'International Tables Vol C Tables 4.2.6.8 and 6.1.1.4'
V V 0.3005 0.5294 'International Tables Vol C Tables 4.2.6.8 and 6.1.1.4'

loop_
_geom_angle_atom_site_label_1
_geom_angle_atom_site_label_2
_geom_angle_atom_site_label_3
_geom_angle
_geom_angle_site_symmetry_1
_geom_angle_site_symmetry_3
_geom_angle_publ_flag
O2 V1 O5 97.517(16) . . ?
O2 V1 O4 99.138(16) . . ?
O5 V1 O4 120.853(18) . . ?
O2 V1 O3 99.321(17) . . ?
O5 V1 O3 114.473(18) . . ?
O4 V1 O3 117.987(17) . . ?
O2 V1 N6 178.351(17) . . ?
O5 V1 N6 81.511(14) . . ?
O4 V1 N6 80.281(14) . . ?
O3 V1 N6 82.304(14) . . ?
C7 O3 V1 140.72(3) . . ?
C21 O4 V1 140.78(3) . . ?
C22 O5 V1 139.08(3) . . ?
C15 N6 C14 109.12(4) . . ?
C15 N6 C13 107.24(4) . . ?
C14 N6 C13 109.04(4) . . ?
C15 N6 V1 110.85(3) . . ?
C14 N6 V1 111.78(3) . . ?
C13 N6 V1 108.69(3) . . ?
O3 C7 C12 118.06(5) . . ?
O3 C7 C8 119.05(4) . . ?
C12 C7 C8 122.88(5) . . ?
C9 C8 C7 117.40(4) . . ?
C9 C8 C28 122.79(5) . . ?
C7 C8 C28 119.74(5) . . ?
C10 C9 C8 123.79(5) . . ?
C10 C9 H9 118.1 . . ?
C8 C9 H9 118.1 . . ?
C9 C10 C11 115.63(5) . . ?
C9 C10 C29 120.79(5) . . ?
C11 C10 C29 123.58(4) . . ?
C10 C11 C12 125.59(4) . . ?
C10 C11 H11 117.2 . . ?
C12 C11 H11 117.2 . . ?
C7 C12 C11 114.63(5) . . ?
C7 C12 C13 121.77(4) . . ?
C11 C12 C13 123.56(4) . . ?
N6 C13 C12 110.49(4) . . ?
N6 C13 H13A 109.6 . . ?
C12 C13 H13A 109.6 . . ?
N6 C13 H13B 109.6 . . ?
C12 C13 H13B 109.6 . . ?
H13A C13 H13B 108.1 . . ?
N6 C14 C16 114.10(4) . . ?
N6 C14 H14A 108.7 . . ?
C16 C14 H14A 108.7 . . ?
N6 C14 H14B 108.7 . . ?
C16 C14 H14B 108.7 . . ?
H14A C14 H14B 107.6 . . ?
N6 C15 C27 113.06(4) . . ?
N6 C15 H15A 109.0 . . ?
C27 C15 H15A 109.0 . . ?
N6 C15 H15B 109.0 . . ?
C27 C15 H15B 109.0 . . ?
H15A C15 H15B 107.8 . . ?
C21 C16 C17 120.79(5) . . ?
C21 C16 C14 116.34(5) . . ?
C17 C16 C14 122.69(4) . . ?
C16 C17 C18 121.91(5) . . ?
C16 C17 H17 119.0 . . ?
C18 C17 H17 119.0 . . ?
C17 C18 C19 116.18(5) . . ?
C17 C18 C30 119.51(5) . . ?
C19 C18 C30 124.26(5) . . ?
C18 C19 C20 124.71(5) . . ?
C18 C19 H19 117.6 . . ?
C20 C19 H19 117.6 . . ?
C19 C20 C21 114.80(4) . . ?
C19 C20 C31 122.00(5) . . ?
C21 C20 C31 123.14(5) . . ?
C16 C21 O4 126.05(5) . . ?
C16 C21 C20 121.47(5) . . ?
O4 C21 C20 112.48(4) . . ?
O5 C22 C27 120.56(4) . . ?
O5 C22 C23 118.75(4) . . ?
C27 C22 C23 120.58(4) . . ?
C24 C23 C22 118.56(4) . . ?
C24 C23 C32 123.73(4) . . ?
C22 C23 C32 117.71(4) . . ?
C23 C24 C25 120.21(5) . . ?
C23 C24 H24 119.9 . . ?
C25 C24 H24 119.9 . . ?
C26 C25 C24 120.59(4) . . ?
C26 C25 C33 122.14(4) . . ?
C24 C25 C33 117.27(4) . . ?
C27 C26 C25 120.27(4) . . ?
C27 C26 H26 119.9 . . ?
C25 C26 H26 119.9 . . ?
C26 C27 C22 119.78(5) . . ?
C26 C27 C15 121.19(4) . . ?
C22 C27 C15 119.04(4) . . ?
C8 C28 H28A 109.5 . . ?
C8 C28 H28B 109.5 . . ?
H28A C28 H28B 109.5 . . ?
C8 C28 H28C 109.5 . . ?
H28A C28 H28C 109.5 . . ?
H28B C28 H28C 109.5 . . ?
C10 C29 H29A 109.5 . . ?
C10 C29 H29B 109.5 . . ?
H29A C29 H29B 109.5 . . ?
C10 C29 H29C 109.5 . . ?
H29A C29 H29C 109.5 . . ?
H29B C29 H29C 109.5 . . ?
C18 C30 H30A 109.5 . . ?
C18 C30 H30B 109.5 . . ?
H30A C30 H30B 109.5 . . ?
C18 C30 H30C 109.5 . . ?
H30A C30 H30C 109.5 . . ?
H30B C30 H30C 109.5 . . ?
C20 C31 H31A 109.5 . . ?
C20 C31 H31B 109.5 . . ?
H31A C31 H31B 109.5 . . ?
C20 C31 H31C 109.5 . . ?
H31A C31 H31C 109.5 . . ?
H31B C31 H31C 109.5 . . ?
C23 C32 H32A 109.5 . . ?
C23 C32 H32B 109.5 . . ?
H32A C32 H32B 109.5 . . ?
C23 C32 H32C 109.5 . . ?
H32A C32 H32C 109.5 . . ?
H32B C32 H32C 109.5 . . ?
C25 C33 H33A 109.5 . . ?
C25 C33 H33B 109.5 . . ?
H33A C33 H33B 109.5 . . ?
C25 C33 H33C 109.5 . . ?
H33A C33 H33C 109.5 . . ?
H33B C33 H33C 109.5 . . ?
O35 V34 O37 99.163(17) . . ?
O35 V34 O36 98.452(16) . . ?
O37 V34 O36 116.174(17) . . ?
O35 V34 O38 97.564(16) . . ?
O37 V34 O38 117.046(17) . . ?
O36 V34 O38 120.512(17) . . ?
O35 V34 N39 178.646(17) . . ?
O37 V34 N39 82.174(14) . . ?
O36 V34 N39 81.107(13) . . ?
O38 V34 N39 81.597(14) . . ?
C40 O36 V34 140.48(3) . . ?
C49 O37 V34 138.22(3) . . ?
C60 O38 V34 144.53(3) . . ?
C48 N39 C47 106.05(4) . . ?
C48 N39 C46 106.94(4) . . ?
C47 N39 C46 110.70(4) . . ?
C48 N39 V34 112.42(3) . . ?
C47 N39 V34 111.54(3) . . ?
C46 N39 V34 109.08(3) . . ?
O36 C40 C41 117.07(4) . . ?
O36 C40 C45 120.32(4) . . ?
C41 C40 C45 122.60(4) . . ?
C40 C41 C42 117.68(4) . . ?
C40 C41 C61 122.98(4) . . ?
C42 C41 C61 119.29(5) . . ?
C41 C42 C43 123.99(5) . . ?
C41 C42 H42 118.0 . . ?
C43 C42 H42 118.0 . . ?
C44 C43 C42 115.79(4) . . ?
C44 C43 C62 119.36(4) . . ?
C42 C43 C62 124.84(5) . . ?
C43 C44 C45 123.36(4) . . ?
C43 C44 H44 118.3 . . ?
C45 C44 H44 118.3 . . ?
C40 C45 C44 116.39(4) . . ?
C40 C45 C46 119.33(4) . . ?
C44 C45 C46 124.27(4) . . ?
C45 C46 N39 110.11(4) . . ?
C45 C46 H46A 109.6 . . ?
N39 C46 H46A 109.6 . . ?
C45 C46 H46B 109.6 . . ?
N39 C46 H46B 109.6 . . ?
H46A C46 H46B 108.2 . . ?
N39 C47 C54 112.28(4) . . ?
N39 C47 H47A 109.1 . . ?
C54 C47 H47A 109.1 . . ?
N39 C47 H47B 109.1 . . ?
C54 C47 H47B 109.1 . . ?
H47A C47 H47B 107.9 . . ?
N39 C48 C55 112.76(4) . . ?
N39 C48 H48A 109.0 . . ?
C55 C48 H48A 109.0 . . ?
N39 C48 H48B 109.0 . . ?
C55 C48 H48B 109.0 . . ?
H48A C48 H48B 107.8 . . ?
O37 C49 C54 123.33(5) . . ?
O37 C49 C50 116.33(4) . . ?
C54 C49 C50 120.24(5) . . ?
C51 C50 C49 117.48(4) . . ?
C51 C50 C63 121.97(5) . . ?
C49 C50 C63 120.49(5) . . ?
C50 C51 C52 121.92(5) . . ?
C50 C51 H51 119.0 . . ?
C52 C51 H51 119.0 . . ?
C53 C52 C51 121.00(5) . . ?
C53 C52 C64 118.45(4) . . ?
C51 C52 C64 120.55(5) . . ?
C54 C53 C52 116.80(4) . . ?
C54 C53 H53 121.6 . . ?
C52 C53 H53 121.6 . . ?
C53 C54 C49 122.22(5) . . ?
C53 C54 C47 119.08(4) . . ?
C49 C54 C47 118.70(4) . . ?
C56 C55 C60 116.39(5) . . ?
C56 C55 C48 120.23(4) . . ?
C60 C55 C48 123.23(4) . . ?
C57 C56 C55 122.00(5) . . ?
C57 C56 H56 119.0 . . ?
C55 C56 H56 119.0 . . ?
C56 C57 C58 118.89(5) . . ?
C56 C57 C65 123.87(4) . . ?
C58 C57 C65 117.23(5) . . ?
C59 C58 C57 120.56(5) . . ?
C59 C58 H58 119.7 . . ?
C57 C58 H58 119.7 . . ?
C60 C59 C58 121.73(5) . . ?
C60 C59 C66 115.67(5) . . ?
C58 C59 C66 122.60(5) . . ?
C59 C60 O38 124.21(4) . . ?
C59 C60 C55 120.34(5) . . ?
O38 C60 C55 115.36(4) . . ?
C41 C61 H61A 109.5 . . ?
C41 C61 H61B 109.5 . . ?
H61A C61 H61B 109.5 . . ?
C41 C61 H61C 109.5 . . ?
H61A C61 H61C 109.5 . . ?
H61B C61 H61C 109.5 . . ?
C43 C62 H62A 109.5 . . ?
C43 C62 H62B 109.5 . . ?
H62A C62 H62B 109.5 . . ?
C43 C62 H62C 109.5 . . ?
H62A C62 H62C 109.5 . . ?
H62B C62 H62C 109.5 . . ?
C50 C63 H63A 109.5 . . ?
C50 C63 H63B 109.5 . . ?
H63A C63 H63B 109.5 . . ?
C50 C63 H63C 109.5 . . ?
H63A C63 H63C 109.5 . . ?
H63B C63 H63C 109.5 . . ?
C52 C64 H64A 109.5 . . ?
C52 C64 H64B 109.5 . . ?
H64A C64 H64B 109.5 . . ?
C52 C64 H64C 109.5 . . ?
H64A C64 H64C 109.5 . . ?
H64B C64 H64C 109.5 . . ?
C57 C65 H65A 109.5 . . ?
C57 C65 H65B 109.5 . . ?
H65A C65 H65B 109.5 . . ?
C57 C65 H65C 109.5 . . ?
H65A C65 H65C 109.5 . . ?
H65B C65 H65C 109.5 . . ?
C59 C66 H66A 109.5 . . ?
C59 C66 H66B 109.5 . . ?
H66A C66 H66B 109.5 . . ?
C59 C66 H66C 109.5 . . ?
H66A C66 H66C 109.5 . . ?
H66B C66 H66C 109.5 . . ?
O68 V67 O70 98.358(16) . . ?
O68 V67 O69 97.211(16) . . ?
O70 V67 O69 121.219(18) . . ?
O68 V67 O71 98.494(17) . . ?
O70 V67 O71 115.191(17) . . ?
O69 V67 O71 117.855(17) . . ?
O68 V67 N72 178.339(17) . . ?
O70 V67 N72 82.393(13) . . ?
O69 V67 N72 81.138(14) . . ?
O71 V67 N72 82.485(14) . . ?
C73 O69 V67 140.68(3) . . ?
C93 O70 V67 143.09(3) . . ?
C87 O71 V67 140.95(3) . . ?
C80 N72 C79 109.37(4) . . ?
C80 N72 C81 108.87(4) . . ?
C79 N72 C81 106.30(4) . . ?
C80 N72 V67 109.97(3) . . ?
C79 N72 V67 111.17(3) . . ?
C81 N72 V67 111.07(3) . . ?
C78 C73 O69 122.93(5) . . ?
C78 C73 C74 121.60(4) . . ?
O69 C73 C74 115.43(4) . . ?
C73 C74 C75 118.37(4) . . ?
C73 C74 C94 121.52(4) . . ?
C75 C74 C94 120.11(5) . . ?
C74 C75 C76 120.76(5) . . ?
C74 C75 H75 119.6 . . ?
C76 C75 H75 119.6 . . ?
C77 C76 C75 117.30(4) . . ?
C77 C76 C95 122.38(4) . . ?
C75 C76 C95 120.27(4) . . ?
C76 C77 C78 122.78(4) . . ?
C76 C77 H77 118.6 . . ?
C78 C77 H77 118.6 . . ?
C73 C78 C77 119.15(5) . . ?
C73 C78 C79 121.38(4) . . ?
C77 C78 C79 119.48(4) . . ?
C78 C79 N72 110.58(4) . . ?
C78 C79 H79A 109.5 . . ?
N72 C79 H79A 109.5 . . ?
C78 C79 H79B 109.5 . . ?
N72 C79 H79B 109.5 . . ?
H79A C79 H79B 108.1 . . ?
N72 C80 C82 112.61(4) . . ?
N72 C80 H80A 109.1 . . ?
C82 C80 H80A 109.1 . . ?
N72 C80 H80B 109.1 . . ?
C82 C80 H80B 109.1 . . ?
H80A C80 H80B 107.8 . . ?
C88 C81 N72 114.02(4) . . ?
C88 C81 H81A 108.7 . . ?
N72 C81 H81A 108.7 . . ?
C88 C81 H81B 108.7 . . ?
N72 C81 H81B 108.7 . . ?
H81A C81 H81B 107.6 . . ?
C83 C82 C87 117.43(5) . . ?
C83 C82 C80 123.67(4) . . ?
C87 C82 C80 118.79(4) . . ?
C84 C83 C82 123.29(4) . . ?
C84 C83 H83 118.4 . . ?
C82 C83 H83 118.4 . . ?
C83 C84 C85 116.72(5) . . ?
C83 C84 C96 120.71(4) . . ?
C85 C84 C96 122.55(5) . . ?
C86 C85 C84 123.43(5) . . ?
C86 C85 H85 118.3 . . ?
C84 C85 H85 118.3 . . ?
C85 C86 C87 117.98(5) . . ?
C85 C86 C97 120.65(5) . . ?
C87 C86 C97 121.27(5) . . ?
O71 C87 C82 122.38(5) . . ?
O71 C87 C86 116.50(4) . . ?
C82 C87 C86 121.09(5) . . ?
C89 C88 C93 120.56(5) . . ?
C89 C88 C81 118.27(4) . . ?
C93 C88 C81 121.17(5) . . ?
C90 C89 C88 121.42(5) . . ?
C90 C89 H89 119.3 . . ?
C88 C89 H89 119.3 . . ?
C89 C90 C91 118.99(5) . . ?
C89 C90 C98 124.02(4) . . ?
C91 C90 C98 116.97(5) . . ?
C92 C91 C90 121.42(5) . . ?
C92 C91 H91 119.3 . . ?
C90 C91 H91 119.3 . . ?
C91 C92 C93 118.67(5) . . ?
C91 C92 C99 123.77(5) . . ?
C93 C92 C99 117.46(5) . . ?
O70 C93 C88 121.36(5) . . ?
O70 C93 C92 119.99(4) . . ?
C88 C93 C92 118.46(5) . . ?
C74 C94 H94A 109.5 . . ?
C74 C94 H94B 109.5 . . ?
H94A C94 H94B 109.5 . . ?
C74 C94 H94C 109.5 . . ?
H94A C94 H94C 109.5 . . ?
H94B C94 H94C 109.5 . . ?
C76 C95 H95A 109.5 . . ?
C76 C95 H95B 109.5 . . ?
H95A C95 H95B 109.5 . . ?
C76 C95 H95C 109.5 . . ?
H95A C95 H95C 109.5 . . ?
H95B C95 H95C 109.5 . . ?
C84 C96 H96A 109.5 . . ?
C84 C96 H96B 109.5 . . ?
H96A C96 H96B 109.5 . . ?
C84 C96 H96C 109.5 . . ?
H96A C96 H96C 109.5 . . ?
H96B C96 H96C 109.5 . . ?
C86 C97 H97A 109.5 . . ?
C86 C97 H97B 109.5 . . ?
H97A C97 H97B 109.5 . . ?
C86 C97 H97C 109.5 . . ?
H97A C97 H97C 109.5 . . ?
H97B C97 H97C 109.5 . . ?
C90 C98 H98A 109.5 . . ?
C90 C98 H98B 109.5 . . ?
H98A C98 H98B 109.5 . . ?
C90 C98 H98C 109.5 . . ?
H98A C98 H98C 109.5 . . ?
H98B C98 H98C 109.5 . . ?
C92 C99 H99A 109.5 . . ?
C92 C99 H99B 109.5 . . ?
H99A C99 H99B 109.5 . . ?
C92 C99 H99C 109.5 . . ?
H99A C99 H99C 109.5 . . ?
H99B C99 H99C 109.5 . . ?
O101 V100 O104 98.743(16) . . ?
O101 V100 O102 98.017(16) . . ?
O104 V100 O102 118.306(16) . . ?
O101 V100 O103 97.875(16) . . ?
O104 V100 O103 115.509(17) . . ?
O102 V100 O103 120.171(17) . . ?
O101 V100 N105 179.159(17) . . ?
O104 V100 N105 81.991(14) . . ?
O102 V100 N105 81.966(13) . . ?
O103 V100 N105 81.422(13) . . ?
C106 O102 V100 143.58(3) . . ?
C115 O103 V100 142.02(3) . . ?
C121 O104 V100 141.08(3) . . ?
C113 N105 C112 108.70(4) . . ?
C113 N105 C114 107.60(4) . . ?
C112 N105 C114 109.01(4) . . ?
C113 N105 V100 112.59(3) . . ?
C112 N105 V100 109.15(3) . . ?
C114 N105 V100 109.73(3) . . ?
C107 C106 O102 121.20(4) . . ?
C107 C106 C111 121.21(4) . . ?
O102 C106 C111 117.58(4) . . ?
C108 C107 C106 118.16(4) . . ?
C108 C107 C127 122.61(4) . . ?
C106 C107 C127 119.18(4) . . ?
C107 C108 C109 123.08(5) . . ?
C107 C108 H108 118.5 . . ?
C109 C108 H108 118.5 . . ?
C108 C109 C110 118.54(5) . . ?
C108 C109 C128 121.40(5) . . ?
C110 C109 C128 120.05(4) . . ?
C111 C110 C109 121.47(5) . . ?
C111 C110 H110 119.3 . . ?
C109 C110 H110 119.3 . . ?
C110 C111 C106 117.52(5) . . ?
C110 C111 C112 124.44(4) . . ?
C106 C111 C112 117.98(4) . . ?
N105 C112 C111 115.39(4) . . ?
N105 C112 H11A 108.4 . . ?
C111 C112 H11A 108.4 . . ?
N105 C112 H11B 108.4 . . ?
C111 C112 H11B 108.4 . . ?
H11A C112 H11B 107.5 . . ?
N105 C113 C120 113.40(4) . . ?
N105 C113 H11C 108.9 . . ?
C120 C113 H11C 108.9 . . ?
N105 C113 H11D 108.9 . . ?
C120 C113 H11D 108.9 . . ?
H11C C113 H11D 107.7 . . ?
N105 C114 C126 112.75(4) . . ?
N105 C114 H11E 109.0 . . ?
C126 C114 H11E 109.0 . . ?
N105 C114 H11F 109.0 . . ?
C126 C114 H11F 109.0 . . ?
H11E C114 H11F 107.8 . . ?
C116 C115 O103 115.42(4) . . ?
C116 C115 C120 123.47(5) . . ?
O103 C115 C120 121.07(4) . . ?
C115 C116 C117 117.02(4) . . ?
C115 C116 C129 121.93(5) . . ?
C117 C116 C129 120.44(5) . . ?
C118 C117 C116 123.08(5) . . ?
C118 C117 H117 118.5 . . ?
C116 C117 H117 118.5 . . ?
C117 C118 C119 117.20(5) . . ?
C117 C118 C130 122.99(5) . . ?
C119 C118 C130 119.77(4) . . ?
C118 C119 C120 121.95(4) . . ?
C118 C119 H119 119.0 . . ?
C120 C119 H119 119.0 . . ?
C115 C120 C119 116.91(5) . . ?
C115 C120 C113 119.28(4) . . ?
C119 C120 C113 123.37(4) . . ?
C122 C121 O104 118.76(4) . . ?
C122 C121 C126 122.00(4) . . ?
O104 C121 C126 119.07(5) . . ?
C121 C122 C123 118.22(4) . . ?
C121 C122 C131 120.41(4) . . ?
C123 C122 C131 121.36(5) . . ?
C124 C123 C122 119.93(5) . . ?
C124 C123 H123 120.0 . . ?
C122 C123 H123 120.0 . . ?
C125 C124 C123 120.87(5) . . ?
C125 C124 C132 122.38(4) . . ?
C123 C124 C132 116.67(5) . . ?
C124 C125 C126 119.70(5) . . ?
C124 C125 H125 120.1 . . ?
C126 C125 H125 120.1 . . ?
C125 C126 C121 119.23(5) . . ?
C125 C126 C114 119.89(4) . . ?
C121 C126 C114 120.84(4) . . ?
C107 C127 H12A 109.5 . . ?
C107 C127 H12B 109.5 . . ?
H12A C127 H12B 109.5 . . ?
C107 C127 H12C 109.5 . . ?
H12A C127 H12C 109.5 . . ?
H12B C127 H12C 109.5 . . ?
C109 C128 H12D 109.5 . . ?
C109 C128 H12E 109.5 . . ?
H12D C128 H12E 109.5 . . ?
C109 C128 H12F 109.5 . . ?
H12D C128 H12F 109.5 . . ?
H12E C128 H12F 109.5 . . ?
C116 C129 H12G 109.5 . . ?
C116 C129 H12H 109.5 . . ?
H12G C129 H12H 109.5 . . ?
C116 C129 H12I 109.5 . . ?
H12G C129 H12I 109.5 . . ?
H12H C129 H12I 109.5 . . ?
C118 C130 H13C 109.5 . . ?
C118 C130 H13D 109.5 . . ?
H13C C130 H13D 109.5 . . ?
C118 C130 H13E 109.5 . . ?
H13C C130 H13E 109.5 . . ?
H13D C130 H13E 109.5 . . ?
C122 C131 H13F 109.5 . . ?
C122 C131 H13G 109.5 . . ?
H13F C131 H13G 109.5 . . ?
C122 C131 H13H 109.5 . . ?
H13F C131 H13H 109.5 . . ?
H13G C131 H13H 109.5 . . ?
C124 C132 H13I 109.5 . . ?
C124 C132 H13J 109.5 . . ?
H13I C132 H13J 109.5 . . ?
C124 C132 H13K 109.5 . . ?
H13I C132 H13K 109.5 . . ?
H13J C132 H13K 109.5 . . ?

loop_
_geom_bond_atom_site_label_1
_geom_bond_atom_site_label_2
_geom_bond_distance
_geom_bond_site_symmetry_2
_geom_bond_publ_flag
V1 O2 1.6031(3) . ?
V1 O5 1.7984(4) . ?
V1 O4 1.8018(4) . ?
V1 O3 1.8159(4) . ?
V1 N6 2.4697(4) . ?
O3 C7 1.3543(6) . ?
O4 C21 1.3865(6) . ?
O5 C22 1.3933(6) . ?
N6 C15 1.4484(7) . ?
N6 C14 1.4827(6) . ?
N6 C13 1.5155(6) . ?
C7 C12 1.3956(7) . ?
C7 C8 1.3979(7) . ?
C8 C9 1.3914(7) . ?
C8 C28 1.5017(6) . ?
C9 C10 1.3727(6) . ?
C9 H9 0.9500 . ?
C10 C11 1.3793(8) . ?
C10 C29 1.5082(7) . ?
C11 C12 1.4124(7) . ?
C11 H11 0.9500 . ?
C12 C13 1.5253(8) . ?
C13 H13A 0.9900 . ?
C13 H13B 0.9900 . ?
C14 C16 1.5141(7) . ?
C14 H14A 0.9900 . ?
C14 H14B 0.9900 . ?
C15 C27 1.5388(7) . ?
C15 H15A 0.9900 . ?
C15 H15B 0.9900 . ?
C16 C21 1.3411(7) . ?
C16 C17 1.3655(7) . ?
C17 C18 1.3696(8) . ?
C17 H17 0.9500 . ?
C18 C19 1.3856(7) . ?
C18 C30 1.5128(8) . ?
C19 C20 1.3860(7) . ?
C19 H19 0.9500 . ?
C20 C21 1.4202(7) . ?
C20 C31 1.4882(7) . ?
C22 C27 1.3976(7) . ?
C22 C23 1.4177(7) . ?
C23 C24 1.3814(7) . ?
C23 C32 1.5344(6) . ?
C24 C25 1.4036(6) . ?
C24 H24 0.9500 . ?
C25 C26 1.3815(7) . ?
C25 C33 1.5159(7) . ?
C26 C27 1.3752(7) . ?
C26 H26 0.9500 . ?
C28 H28A 0.9800 . ?
C28 H28B 0.9800 . ?
C28 H28C 0.9800 . ?
C29 H29A 0.9800 . ?
C29 H29B 0.9800 . ?
C29 H29C 0.9800 . ?
C30 H30A 0.9800 . ?
C30 H30B 0.9800 . ?
C30 H30C 0.9800 . ?
C31 H31A 0.9800 . ?
C31 H31B 0.9800 . ?
C31 H31C 0.9800 . ?
C32 H32A 0.9800 . ?
C32 H32B 0.9800 . ?
C32 H32C 0.9800 . ?
C33 H33A 0.9800 . ?
C33 H33B 0.9800 . ?
C33 H33C 0.9800 . ?
V34 O35 1.5950(3) . ?
V34 O37 1.7904(4) . ?
V34 O36 1.8028(4) . ?
V34 O38 1.8056(4) . ?
V34 N39 2.4543(4) . ?
O36 C40 1.3473(6) . ?
O37 C49 1.3683(6) . ?
O38 C60 1.3696(6) . ?
N39 C48 1.4745(7) . ?
N39 C47 1.4812(7) . ?
N39 C46 1.5141(7) . ?
C40 C41 1.3778(7) . ?
C40 C45 1.4044(6) . ?
C41 C42 1.3911(7) . ?
C41 C61 1.4883(6) . ?
C42 C43 1.3952(7) . ?
C42 H42 0.9500 . ?
C43 C44 1.3904(8) . ?
C43 C62 1.5049(7) . ?
C44 C45 1.4205(7) . ?
C44 H44 0.9500 . ?
C45 C46 1.5070(7) . ?
C46 H46A 0.9900 . ?
C46 H46B 0.9900 . ?
C47 C54 1.4922(7) . ?
C47 H47A 0.9900 . ?
C47 H47B 0.9900 . ?
C48 C55 1.5148(8) . ?
C48 H48A 0.9900 . ?
C48 H48B 0.9900 . ?
C49 C54 1.4016(7) . ?
C49 C50 1.4019(8) . ?
C50 C51 1.3699(7) . ?
C50 C63 1.5023(7) . ?
C51 C52 1.4082(7) . ?
C51 H51 0.9500 . ?
C52 C53 1.3924(7) . ?
C52 C64 1.5236(7) . ?
C53 C54 1.3876(7) . ?
C53 H53 0.9500 . ?
C55 C56 1.4091(7) . ?
C55 C60 1.4588(7) . ?
C56 C57 1.3969(8) . ?
C56 H56 0.9500 . ?
C57 C58 1.4020(7) . ?
C57 C65 1.5079(8) . ?
C58 C59 1.3718(8) . ?
C58 H58 0.9500 . ?
C59 C60 1.3609(8) . ?
C59 C66 1.5396(7) . ?
C61 H61A 0.9800 . ?
C61 H61B 0.9800 . ?
C61 H61C 0.9800 . ?
C62 H62A 0.9800 . ?
C62 H62B 0.9800 . ?
C62 H62C 0.9800 . ?
C63 H63A 0.9800 . ?
C63 H63B 0.9800 . ?
C63 H63C 0.9800 . ?
C64 H64A 0.9800 . ?
C64 H64B 0.9800 . ?
C64 H64C 0.9800 . ?
C65 H65A 0.9800 . ?
C65 H65B 0.9800 . ?
C65 H65C 0.9800 . ?
C66 H66A 0.9800 . ?
C66 H66B 0.9800 . ?
C66 H66C 0.9800 . ?
V67 O68 1.5901(3) . ?
V67 O70 1.7984(4) . ?
V67 O69 1.8044(4) . ?
V67 O71 1.8048(4) . ?
V67 N72 2.4293(4) . ?
O69 C73 1.3561(6) . ?
O70 C93 1.3493(6) . ?
O71 C87 1.3491(6) . ?
N72 C80 1.4799(6) . ?
N72 C79 1.5059(6) . ?
N72 C81 1.5283(7) . ?
C73 C78 1.3530(6) . ?
C73 C74 1.4088(7) . ?
C74 C75 1.4180(7) . ?
C74 C94 1.5152(6) . ?
C75 C76 1.4217(7) . ?
C75 H75 0.9500 . ?
C76 C77 1.3768(7) . ?
C76 C95 1.5172(7) . ?
C77 C78 1.4097(7) . ?
C77 H77 0.9500 . ?
C78 C79 1.4918(7) . ?
C79 H79A 0.9900 . ?
C79 H79B 0.9900 . ?
C80 C82 1.5072(8) . ?
C80 H80A 0.9900 . ?
C80 H80B 0.9900 . ?
C81 C88 1.5046(8) . ?
C81 H81A 0.9900 . ?
C81 H81B 0.9900 . ?
C82 C83 1.4002(7) . ?
C82 C87 1.4074(7) . ?
C83 C84 1.3965(7) . ?
C83 H83 0.9500 . ?
C84 C85 1.4024(7) . ?
C84 C96 1.5077(7) . ?
C85 C86 1.3732(7) . ?
C85 H85 0.9500 . ?
C86 C87 1.4264(8) . ?
C86 C97 1.4943(7) . ?
C88 C89 1.3813(7) . ?
C88 C93 1.3863(7) . ?
C89 C90 1.3488(7) . ?
C89 H89 0.9500 . ?
C90 C91 1.4009(7) . ?
C90 C98 1.5462(7) . ?
C91 C92 1.3777(7) . ?
C91 H91 0.9500 . ?
C92 C93 1.4235(8) . ?
C92 C99 1.4752(7) . ?
C94 H94A 0.9800 . ?
C94 H94B 0.9800 . ?
C94 H94C 0.9800 . ?
C95 H95A 0.9800 . ?
C95 H95B 0.9800 . ?
C95 H95C 0.9800 . ?
C96 H96A 0.9800 . ?
C96 H96B 0.9800 . ?
C96 H96C 0.9800 . ?
C97 H97A 0.9800 . ?
C97 H97B 0.9800 . ?
C97 H97C 0.9800 . ?
C98 H98A 0.9800 . ?
C98 H98B 0.9800 . ?
C98 H98C 0.9800 . ?
C99 H99A 0.9800 . ?
C99 H99B 0.9800 . ?
C99 H99C 0.9800 . ?
V100 O101 1.6052(3) . ?
V100 O104 1.7955(4) . ?
V100 O102 1.7989(4) . ?
V100 O103 1.8153(4) . ?
V100 N105 2.4282(4) . ?
O102 C106 1.3902(6) . ?
O103 C115 1.3884(6) . ?
O104 C121 1.3890(6) . ?
N105 C113 1.4467(7) . ?
N105 C112 1.4644(7) . ?
N105 C114 1.4883(6) . ?
C106 C107 1.3810(7) . ?
C106 C111 1.4528(7) . ?
C107 C108 1.3639(7) . ?
C107 C127 1.5133(6) . ?
C108 C109 1.3909(7) . ?
C108 H108 0.9500 . ?
C109 C110 1.3959(7) . ?
C109 C128 1.4985(7) . ?
C110 C111 1.3738(7) . ?
C110 H110 0.9500 . ?
C111 C112 1.5243(7) . ?
C112 H11A 0.9900 . ?
C112 H11B 0.9900 . ?
C113 C120 1.5112(7) . ?
C113 H11C 0.9900 . ?
C113 H11D 0.9900 . ?
C114 C126 1.4939(7) . ?
C114 H11E 0.9900 . ?
C114 H11F 0.9900 . ?
C115 C116 1.3771(7) . ?
C115 C120 1.3968(6) . ?
C116 C117 1.3951(7) . ?
C116 C129 1.5426(7) . ?
C117 C118 1.3891(7) . ?
C117 H117 0.9500 . ?
C118 C119 1.4011(8) . ?
C118 C130 1.4822(8) . ?
C119 C120 1.4093(7) . ?
C119 H119 0.9500 . ?
C121 C122 1.3651(7) . ?
C121 C126 1.3995(6) . ?
C122 C123 1.4091(7) . ?
C122 C131 1.5107(6) . ?
C123 C124 1.3920(7) . ?
C123 H123 0.9500 . ?
C124 C125 1.3729(8) . ?
C124 C132 1.5427(8) . ?
C125 C126 1.3857(7) . ?
C125 H125 0.9500 . ?
C127 H12A 0.9800 . ?
C127 H12B 0.9800 . ?
C127 H12C 0.9800 . ?
C128 H12D 0.9800 . ?
C128 H12E 0.9800 . ?
C128 H12F 0.9800 . ?
C129 H12G 0.9800 . ?
C129 H12H 0.9800 . ?
C129 H12I 0.9800 . ?
C130 H13C 0.9800 . ?
C130 H13D 0.9800 . ?
C130 H13E 0.9800 . ?
C131 H13F 0.9800 . ?
C131 H13G 0.9800 . ?
C131 H13H 0.9800 . ?
C132 H13I 0.9800 . ?
C132 H13J 0.9800 . ?
C132 H13K 0.9800 . ?
